data_7051650
loop_
_publ_author_name
'Ulrich, S\'ebastien'
'Buhler, Eric'
'Lehn, Jean-Marie'

_publ_section_title
;
 Reversible constitutional switching between macrocycles and polymers
 induced by shape change in a dynamic covalent system
;
_journal_issue 2
_journal_name_full 'New Journal of Chemistry'
_journal_page_first 271
_journal_paper_doi 10.1039/b817261g
_journal_volume 33
_journal_year 2009
_chemical_formula_sum 'C16 H12 F6 N4 O8 S2 Zn'
_chemical_formula_weight 631.79
_chemical_name_systematic
;
?
;
_space_group_IT_number 15
_symmetry_cell_setting monoclinic
_symmetry_space_group_name_Hall '-C 2yc'
_symmetry_space_group_name_H-M 'C 1 2/c 1'
_atom_sites_solution_hydrogens geom
_atom_sites_solution_primary direct
_atom_sites_solution_secondary difmap
_audit_creation_method SHELXL-97
_cell_angle_alpha 90.00
_cell_angle_beta 93.860(8)
_cell_angle_gamma 90.00
_cell_formula_units_Z 4
_cell_length_a 11.6632(15)
_cell_length_b 22.296(4)
_cell_length_c 8.5280(8)
_cell_measurement_reflns_used 10495
_cell_measurement_temperature 173(2)
_cell_measurement_theta_max 27.485
_cell_measurement_theta_min 0.998
_cell_volume 2212.6(5)
_computing_cell_refinement 'Denzo (Nonius B.V., 1998)'
_computing_data_collection 'Collect (Nonius B.V., 1998)'
_computing_data_reduction 'Denzo (Nonius B.V., 1998)'
_computing_structure_refinement 'SHELXL-97 (Sheldrick, 1997)'
_computing_structure_solution 'SHELXS-97 (Sheldrick, 1997)'
_diffrn_ambient_temperature 173(2)
_diffrn_measured_fraction_theta_full 0.993
_diffrn_measured_fraction_theta_max 0.993
_diffrn_measurement_device_type 'Kappa CCD'
_diffrn_measurement_method '/p scans'
_diffrn_radiation_monochromator graphite
_diffrn_radiation_source 'fine-focus sealed tube'
_diffrn_radiation_type MoK\a
_diffrn_radiation_wavelength 0.71073
_diffrn_reflns_av_R_equivalents 0.1025
_diffrn_reflns_av_sigmaI/netI 0.1287
_diffrn_reflns_limit_h_max 15
_diffrn_reflns_limit_h_min -11
_diffrn_reflns_limit_k_max 26
_diffrn_reflns_limit_k_min -28
_diffrn_reflns_limit_l_max 11
_diffrn_reflns_limit_l_min -10
_diffrn_reflns_number 6648
_diffrn_reflns_theta_full 27.44
_diffrn_reflns_theta_max 27.44
_diffrn_reflns_theta_min 1.83
_exptl_absorpt_coefficient_mu 1.403
_exptl_absorpt_correction_type none
_exptl_crystal_colour yellow
_exptl_crystal_density_diffrn 1.897
_exptl_crystal_density_meas ?
_exptl_crystal_density_method .
_exptl_crystal_description prism
_exptl_crystal_F_000 1264
_exptl_crystal_size_max 0.2
_exptl_crystal_size_mid 0.2
_exptl_crystal_size_min 0.1
_refine_diff_density_max 0.601
_refine_diff_density_min -0.743
_refine_diff_density_rms 0.100
_refine_ls_extinction_method none
_refine_ls_goodness_of_fit_ref 1.223
_refine_ls_hydrogen_treatment constr
_refine_ls_matrix_type full
_refine_ls_number_parameters 174
_refine_ls_number_reflns 2511
_refine_ls_number_restraints 0
_refine_ls_restrained_S_all 1.223
_refine_ls_R_factor_all 0.1943
_refine_ls_R_factor_gt 0.1171
_refine_ls_shift/su_max 0.000
_refine_ls_shift/su_mean 0.000
_refine_ls_structure_factor_coef Fsqd
_refine_ls_weighting_details 'calc w=1/[\s^2^(Fo^2^)+(0.0003P)^2^+21.1221P] where P=(Fo^2^+2Fc^2^)/3'
_refine_ls_weighting_scheme calc
_refine_ls_wR_factor_gt 0.1503
_refine_ls_wR_factor_ref 0.1697
_reflns_number_gt 1541
_reflns_number_total 2511
_reflns_threshold_expression >2sigma(I)
_cod_data_source_file b817261g.txt
_cod_data_source_block lehn24
_cod_depositor_comments
;
The following automatic conversions were performed:
'_symmetry_cell_setting' value 'Monoclinic' changed to 'monoclinic'
according to '/home/saulius/struct/CIF-dictionaries/cif_core.dic'
dictionary named 'cif_core.dic' version 2.4.1 from 2010-06-29.

Automatic conversion script
Id: cif_fix_enum 1527 2010-12-29 10:47:43Z saulius 
;
_cod_original_sg_symbol_H-M C2/c
_cod_database_code 7051650

loop_
_symmetry_equiv_pos_as_xyz
'x, y, z'
'-x, y, -z+1/2'
'x+1/2, y+1/2, z'
'-x+1/2, y+1/2, -z+1/2'
'-x, -y, -z'
'x, -y, z-1/2'
'-x+1/2, -y+1/2, -z'
'x+1/2, -y+1/2, z-1/2'

loop_
_atom_site_label
_atom_site_type_symbol
_atom_site_fract_x
_atom_site_fract_y
_atom_site_fract_z
_atom_site_U_iso_or_equiv
_atom_site_adp_type
_atom_site_occupancy
_atom_site_symmetry_multiplicity
_atom_site_calc_flag
_atom_site_refinement_flags
_atom_site_disorder_assembly
_atom_site_disorder_group
C1 C 1.1004(7) 0.0522(4) 0.4901(11) 0.058(3) Uani 1 1 d . A .
H1 H 1.1245 0.0211 0.4236 0.070 Uiso 1 1 calc R . .
C2 C 1.1080(6) 0.1152(4) 0.4382(8) 0.046(2) Uani 1 1 d . . .
C3 C 1.1510(7) 0.1320(5) 0.2982(9) 0.060(3) Uani 1 1 d . . .
H3 H 1.1753 0.1030 0.2259 0.072 Uiso 1 1 calc R . .
C4 C 1.1573(7) 0.1927(6) 0.2669(10) 0.065(3) Uani 1 1 d . . .
H4 H 1.1867 0.2061 0.1716 0.078 Uiso 1 1 calc R . .
C5 C 1.1217(7) 0.2333(4) 0.3718(9) 0.053(2) Uani 1 1 d . A .
H5 H 1.1262 0.2751 0.3510 0.064 Uiso 1 1 calc R . .
C6 C 1.0781(7) 0.2126(4) 0.5117(9) 0.041(2) Uani 1 1 d . . .
C9 C 0.6385(8) 0.0627(4) 0.5611(11) 0.053(2) Uani 1 1 d . . .
N1 N 1.0705(5) 0.1546(3) 0.5428(7) 0.0363(15) Uani 1 1 d . A .
N2 N 1.0000 0.2249(4) 0.7500 0.036(2) Uani 1 2 d S . .
O1 O 1.0640(5) 0.0391(2) 0.6166(7) 0.0570(17) Uani 1 1 d . . .
O2 O 0.8410(4) 0.1078(2) 0.6158(6) 0.0459(15) Uani 1 1 d . . .
O3 O 0.6988(4) 0.1259(3) 0.8062(6) 0.0568(16) Uani 1 1 d . . .
O4 O 0.6833(6) 0.1763(3) 0.5521(7) 0.0687(18) Uani 1 1 d . . .
F1 F 0.6563(5) 0.0561(3) 0.4101(6) 0.0753(17) Uani 1 1 d . . .
F2 F 0.6672(5) 0.0126(2) 0.6349(7) 0.0848(18) Uani 1 1 d . . .
F3 F 0.5287(4) 0.0717(3) 0.5737(7) 0.0786(18) Uani 1 1 d . . .
S1 S 0.72339(17) 0.12610(11) 0.6443(2) 0.0464(6) Uani 1 1 d . A .
Zn1 Zn 1.0000 0.12249(6) 0.7500 0.0344(4) Uani 1 2 d S . .
N3 N 1.0403(6) 0.2514(3) 0.6300(8) 0.0425(18) Uani 0.50 1 d P A 1
C8 C 1.0546(16) 0.3179(7) 0.636(2) 0.065(5) Uani 0.50 1 d P A 1
H8A H 0.9789 0.3371 0.6350 0.097 Uiso 0.50 1 calc PR A 1
H8B H 1.0941 0.3313 0.5442 0.097 Uiso 0.50 1 calc PR A 1
H8C H 1.1002 0.3291 0.7321 0.097 Uiso 0.50 1 calc PR A 1
C7 C 1.0403(6) 0.2514(3) 0.6300(8) 0.0425(18) Uani 0.50 1 d P A 2
H7 H 1.0442 0.2938 0.6218 0.051 Uiso 0.50 1 calc PR A 2

loop_
_atom_site_aniso_label
_atom_site_aniso_U_11
_atom_site_aniso_U_22
_atom_site_aniso_U_33
_atom_site_aniso_U_23
_atom_site_aniso_U_13
_atom_site_aniso_U_12
C1 0.054(6) 0.061(6) 0.063(6) -0.022(5) 0.030(5) -0.009(5)
C2 0.035(4) 0.069(6) 0.033(4) -0.009(4) 0.005(3) -0.011(4)
C3 0.044(5) 0.105(8) 0.032(4) -0.010(6) 0.013(4) -0.004(6)
C4 0.043(6) 0.116(9) 0.039(5) 0.009(6) 0.014(4) -0.019(6)
C5 0.047(5) 0.074(7) 0.039(5) 0.026(5) 0.005(4) -0.012(5)
C6 0.035(4) 0.057(6) 0.030(4) 0.006(4) 0.001(3) -0.006(4)
C9 0.050(6) 0.059(6) 0.050(5) -0.010(5) 0.011(4) -0.008(5)
N1 0.028(3) 0.053(4) 0.029(3) -0.004(3) 0.007(3) -0.002(3)
N2 0.037(5) 0.044(6) 0.026(5) 0.000 0.003(4) 0.000
O1 0.063(4) 0.051(4) 0.061(4) -0.008(3) 0.033(3) -0.008(3)
O2 0.039(3) 0.062(4) 0.039(3) -0.009(3) 0.014(2) -0.008(3)
O3 0.042(3) 0.087(5) 0.043(3) -0.014(3) 0.012(3) 0.003(4)
O4 0.083(5) 0.057(4) 0.066(4) 0.006(4) 0.011(4) 0.000(4)
F1 0.080(4) 0.094(4) 0.054(3) -0.026(3) 0.015(3) -0.025(3)
F2 0.089(4) 0.056(4) 0.110(5) 0.019(3) 0.013(4) -0.016(3)
F3 0.037(3) 0.097(5) 0.102(4) -0.028(4) 0.010(3) -0.016(3)
S1 0.0430(13) 0.0553(14) 0.0418(12) -0.0081(12) 0.0091(10) -0.0057(12)
Zn1 0.0374(7) 0.0368(8) 0.0307(7) 0.000 0.0152(5) 0.000
N3 0.047(5) 0.039(4) 0.041(4) 0.008(4) 0.004(4) 0.000(4)
C8 0.059(12) 0.050(12) 0.085(14) 0.035(11) 0.003(10) -0.007(10)
C7 0.047(5) 0.039(4) 0.041(4) 0.008(4) 0.004(4) 0.000(4)

loop_
_atom_type_symbol
_atom_type_description
_atom_type_scat_dispersion_real
_atom_type_scat_dispersion_imag
_atom_type_scat_source
C C 0.0033 0.0016 'International Tables Vol C Tables 4.2.6.8 and 6.1.1.4'
H H 0.0000 0.0000 'International Tables Vol C Tables 4.2.6.8 and 6.1.1.4'
N N 0.0061 0.0033 'International Tables Vol C Tables 4.2.6.8 and 6.1.1.4'
O O 0.0106 0.0060 'International Tables Vol C Tables 4.2.6.8 and 6.1.1.4'
F F 0.0171 0.0103 'International Tables Vol C Tables 4.2.6.8 and 6.1.1.4'
S S 0.1246 0.1234 'International Tables Vol C Tables 4.2.6.8 and 6.1.1.4'
Zn Zn 0.2839 1.4301 'International Tables Vol C Tables 4.2.6.8 and 6.1.1.4'

loop_
_geom_angle_atom_site_label_1
_geom_angle_atom_site_label_2
_geom_angle_atom_site_label_3
_geom_angle
_geom_angle_site_symmetry_1
_geom_angle_site_symmetry_3
_geom_angle_publ_flag
O1 C1 C2 121.5(8) . . ?
O1 C1 H1 119.2 . . ?
C2 C1 H1 119.2 . . ?
N1 C2 C3 123.3(9) . . ?
N1 C2 C1 113.2(7) . . ?
C3 C2 C1 123.4(8) . . ?
C2 C3 C4 117.5(9) . . ?
C2 C3 H3 121.3 . . ?
C4 C3 H3 121.3 . . ?
C5 C4 C3 120.2(8) . . ?
C5 C4 H4 119.9 . . ?
C3 C4 H4 119.9 . . ?
C4 C5 C6 119.0(9) . . ?
C4 C5 H5 120.5 . . ?
C6 C5 H5 120.5 . . ?
N1 C6 C5 121.6(8) . . ?
N1 C6 N3 115.1(7) . . ?
C5 C6 N3 123.3(8) . . ?
F3 C9 F2 108.1(8) . . ?
F3 C9 F1 108.4(8) . . ?
F2 C9 F1 108.6(8) . . ?
F3 C9 S1 110.7(6) . . ?
F2 C9 S1 110.8(6) . . ?
F1 C9 S1 110.2(6) . . ?
C6 N1 C2 118.4(7) . . ?
C6 N1 Zn1 122.1(5) . . ?
C2 N1 Zn1 119.5(5) . . ?
N3 N2 C7 125.7(10) . 2_756 ?
N3 N2 N3 125.7(10) . 2_756 ?
C7 N2 N3 0.0(8) 2_756 2_756 ?
N3 N2 Zn1 117.2(5) . . ?
C7 N2 Zn1 117.2(5) 2_756 . ?
N3 N2 Zn1 117.2(5) 2_756 . ?
C1 O1 Zn1 112.5(6) . . ?
S1 O2 Zn1 131.0(3) . . ?
O4 S1 O3 117.1(4) . . ?
O4 S1 O2 113.7(4) . . ?
O3 S1 O2 114.2(3) . . ?
O4 S1 C9 104.0(4) . . ?
O3 S1 C9 103.5(4) . . ?
O2 S1 C9 101.9(4) . . ?
N1 Zn1 N1 140.5(4) 2_756 . ?
N1 Zn1 O2 88.7(2) 2_756 2_756 ?
N1 Zn1 O2 97.3(2) . 2_756 ?
N1 Zn1 O2 97.3(2) 2_756 . ?
N1 Zn1 O2 88.7(2) . . ?
O2 Zn1 O2 162.4(3) 2_756 . ?
N1 Zn1 N2 70.27(18) 2_756 . ?
N1 Zn1 N2 70.27(18) . . ?
O2 Zn1 N2 98.81(15) 2_756 . ?
O2 Zn1 N2 98.81(15) . . ?
N1 Zn1 O1 146.2(2) 2_756 . ?
N1 Zn1 O1 73.0(2) . . ?
O2 Zn1 O1 81.0(2) 2_756 . ?
O2 Zn1 O1 84.9(2) . . ?
N2 Zn1 O1 142.98(14) . . ?
N1 Zn1 O1 73.0(2) 2_756 2_756 ?
N1 Zn1 O1 146.2(2) . 2_756 ?
O2 Zn1 O1 84.9(2) 2_756 2_756 ?
O2 Zn1 O1 81.0(2) . 2_756 ?
N2 Zn1 O1 142.98(14) . 2_756 ?
O1 Zn1 O1 74.0(3) . 2_756 ?
N2 N3 C6 115.4(7) . . ?
N2 N3 C8 118.2(10) . . ?
C6 N3 C8 126.1(9) . . ?

loop_
_geom_bond_atom_site_label_1
_geom_bond_atom_site_label_2
_geom_bond_distance
_geom_bond_site_symmetry_2
_geom_bond_publ_flag
C1 O1 1.221(9) . ?
C1 C2 1.477(12) . ?
C1 H1 0.9500 . ?
C2 N1 1.347(9) . ?
C2 C3 1.378(10) . ?
C3 C4 1.383(13) . ?
C3 H3 0.9500 . ?
C4 C5 1.357(12) . ?
C4 H4 0.9500 . ?
C5 C6 1.407(10) . ?
C5 H5 0.9500 . ?
C6 N1 1.323(10) . ?
C6 N3 1.422(10) . ?
C9 F3 1.308(9) . ?
C9 F2 1.315(10) . ?
C9 F1 1.326(9) . ?
C9 S1 1.841(9) . ?
N1 Zn1 2.123(6) . ?
N2 N3 1.297(7) . ?
N2 C7 1.297(7) 2_756 ?
N2 N3 1.297(7) 2_756 ?
N2 Zn1 2.282(9) . ?
O1 Zn1 2.329(6) . ?
O2 S1 1.467(5) . ?
O2 Zn1 2.138(5) . ?
O3 S1 1.429(5) . ?
O4 S1 1.428(6) . ?
Zn1 N1 2.123(6) 2_756 ?
Zn1 O2 2.138(5) 2_756 ?
Zn1 O1 2.329(6) 2_756 ?
N3 C8 1.493(17) . ?
C8 H8A 0.9800 . ?
C8 H8B 0.9800 . ?
C8 H8C 0.9800 . ?

loop_
_geom_torsion_atom_site_label_1
_geom_torsion_atom_site_label_2
_geom_torsion_atom_site_label_3
_geom_torsion_atom_site_label_4
_geom_torsion
_geom_torsion_site_symmetry_1
_geom_torsion_site_symmetry_2
_geom_torsion_site_symmetry_3
_geom_torsion_site_symmetry_4
_geom_torsion_publ_flag
O1 C1 C2 N1 -0.4(12) . . . . ?
O1 C1 C2 C3 178.5(8) . . . . ?
N1 C2 C3 C4 1.3(13) . . . . ?
C1 C2 C3 C4 -177.5(8) . . . . ?
C2 C3 C4 C5 -0.2(13) . . . . ?
C3 C4 C5 C6 -0.3(13) . . . . ?
C4 C5 C6 N1 -0.3(12) . . . . ?
C4 C5 C6 N3 179.0(8) . . . . ?
C5 C6 N1 C2 1.3(11) . . . . ?
N3 C6 N1 C2 -178.0(6) . . . . ?
C5 C6 N1 Zn1 -178.0(6) . . . . ?
N3 C6 N1 Zn1 2.6(9) . . . . ?
C3 C2 N1 C6 -1.8(11) . . . . ?
C1 C2 N1 C6 177.0(7) . . . . ?
C3 C2 N1 Zn1 177.5(6) . . . . ?
C1 C2 N1 Zn1 -3.6(9) . . . . ?
C2 C1 O1 Zn1 3.6(11) . . . . ?
Zn1 O2 S1 O4 102.7(5) . . . . ?
Zn1 O2 S1 O3 -35.2(6) . . . . ?
Zn1 O2 S1 C9 -146.1(5) . . . . ?
F3 C9 S1 O4 -60.5(7) . . . . ?
F2 C9 S1 O4 179.6(6) . . . . ?
F1 C9 S1 O4 59.4(7) . . . . ?
F3 C9 S1 O3 62.3(7) . . . . ?
F2 C9 S1 O3 -57.6(7) . . . . ?
F1 C9 S1 O3 -177.8(6) . . . . ?
F3 C9 S1 O2 -178.9(6) . . . . ?
F2 C9 S1 O2 61.2(7) . . . . ?
F1 C9 S1 O2 -59.0(7) . . . . ?
C6 N1 Zn1 N1 -1.6(5) . . . 2_756 ?
C2 N1 Zn1 N1 179.1(6) . . . 2_756 ?
C6 N1 Zn1 O2 -98.4(6) . . . 2_756 ?
C2 N1 Zn1 O2 82.3(6) . . . 2_756 ?
C6 N1 Zn1 O2 98.3(6) . . . . ?
C2 N1 Zn1 O2 -81.1(5) . . . . ?
C6 N1 Zn1 N2 -1.6(5) . . . . ?
C2 N1 Zn1 N2 179.1(6) . . . . ?
C6 N1 Zn1 O1 -176.7(6) . . . . ?
C2 N1 Zn1 O1 4.0(5) . . . . ?
C6 N1 Zn1 O1 169.9(5) . . . 2_756 ?
C2 N1 Zn1 O1 -9.4(8) . . . 2_756 ?
S1 O2 Zn1 N1 11.5(5) . . . 2_756 ?
S1 O2 Zn1 N1 -129.3(5) . . . . ?
S1 O2 Zn1 O2 120.5(4) . . . 2_756 ?
S1 O2 Zn1 N2 -59.5(4) . . . . ?
S1 O2 Zn1 O1 157.6(4) . . . . ?
S1 O2 Zn1 O1 83.0(4) . . . 2_756 ?
N3 N2 Zn1 N1 -179.7(4) . . . 2_756 ?
C7 N2 Zn1 N1 0.3(4) 2_756 . . 2_756 ?
N3 N2 Zn1 N1 0.3(4) 2_756 . . 2_756 ?
N3 N2 Zn1 N1 0.3(4) . . . . ?
C7 N2 Zn1 N1 -179.7(4) 2_756 . . . ?
N3 N2 Zn1 N1 -179.7(4) 2_756 . . . ?
N3 N2 Zn1 O2 94.9(4) . . . 2_756 ?
C7 N2 Zn1 O2 -85.1(4) 2_756 . . 2_756 ?
N3 N2 Zn1 O2 -85.1(4) 2_756 . . 2_756 ?
N3 N2 Zn1 O2 -85.1(4) . . . . ?
C7 N2 Zn1 O2 94.9(4) 2_756 . . . ?
N3 N2 Zn1 O2 94.9(4) 2_756 . . . ?
N3 N2 Zn1 O1 8.1(4) . . . . ?
C7 N2 Zn1 O1 -171.9(4) 2_756 . . . ?
N3 N2 Zn1 O1 -171.9(4) 2_756 . . . ?
N3 N2 Zn1 O1 -171.9(4) . . . 2_756 ?
C7 N2 Zn1 O1 8.1(4) 2_756 . . 2_756 ?
N3 N2 Zn1 O1 8.1(4) 2_756 . . 2_756 ?
C1 O1 Zn1 N1 -178.4(6) . . . 2_756 ?
C1 O1 Zn1 N1 -4.0(6) . . . . ?
C1 O1 Zn1 O2 -104.5(6) . . . 2_756 ?
C1 O1 Zn1 O2 86.2(6) . . . . ?
C1 O1 Zn1 N2 -11.7(7) . . . . ?
C1 O1 Zn1 O1 168.3(7) . . . 2_756 ?
C7 N2 N3 C6 -179.1(7) 2_756 . . . ?
N3 N2 N3 C6 -179.1(7) 2_756 . . . ?
Zn1 N2 N3 C6 0.9(7) . . . . ?
C7 N2 N3 C8 7.3(9) 2_756 . . . ?
N3 N2 N3 C8 7.3(9) 2_756 . . . ?
Zn1 N2 N3 C8 -172.7(9) . . . . ?
N1 C6 N3 N2 -2.2(10) . . . . ?
C5 C6 N3 N2 178.5(6) . . . . ?
N1 C6 N3 C8 170.8(11) . . . . ?
C5 C6 N3 C8 -8.6(15) . . . . ?
